data_9001260
loop_
_publ_author_name
'Angel, R. J.'
'Carpenter, M. A.'
'Finger, L. W.'

_publ_section_title
;Structural variation associated with compositional variation and
 order-disorder behavior in anorthite-rich feldspars sample from Monte Somma
;
_journal_name_full 'American Mineralogist'
_journal_page_first 150
_journal_page_last 162
_journal_volume 75
_journal_year 1990
_chemical_formula_sum 'Al Ca O4 Si'
_chemical_name_mineral Anorthite
_space_group_IT_number 2
_symmetry_space_group_name_Hall '-P 1 (-1/2*x+1/2*y+1/2*z,1/2*x-1/2*y+1/2*z,1/2*x+1/2*y-1/2*z)'
_symmetry_space_group_name_H-M 'I -1'
_cell_angle_alpha 93.134
_cell_angle_beta 115.885
_cell_angle_gamma 91.236
_cell_formula_units_Z 16
_cell_length_a 8.1796
_cell_length_b 12.8747
_cell_length_c 14.172
_cell_volume 1338.993
_exptl_crystal_density_diffrn 3.158
_cod_original_formula_sum 'Si Al Ca O4'
_cod_database_code 9001260

loop_
_symmetry_equiv_pos_as_xyz
x,y,z
1/2+x,1/2+y,1/2+z
-x,-y,-z
1/2-x,1/2-y,1/2-z

loop_
_atom_site_aniso_label
_atom_site_aniso_U_11
_atom_site_aniso_U_22
_atom_site_aniso_U_33
_atom_site_aniso_U_12
_atom_site_aniso_U_13
_atom_site_aniso_U_23
Si1oo 0.00684 0.00752 0.00574 0.00000 0.00331 0.00000
Al1oz 0.00657 0.00752 0.00656 -0.00096 0.00331 0.00000
Al1mo 0.00930 0.00668 0.00574 0.00096 0.00379 0.00000
Si1mz 0.00657 0.00752 0.00574 0.00239 0.00237 0.00000
Al2oo 0.00602 0.00668 0.01557 0.00048 0.00426 -0.00083
Si2oz 0.00602 0.00585 0.01639 -0.00143 0.00568 -0.00248
Si2mo 0.00493 0.00585 0.01475 0.00143 0.00237 0.00248
Al2mz 0.00575 0.00752 0.00901 0.00191 0.00237 0.00248
Caooo 0.00547 0.02422 0.01229 -0.00096 0.00331 -0.00744
Cazoo 0.00547 0.01420 0.01065 0.00382 0.00047 -0.00248
Caoio 0.00629 0.01253 0.01065 0.00287 0.00189 -0.00165
Cazio 0.00711 0.01921 0.00901 0.00287 0.00095 -0.00579
Oa1o 0.02764 0.01253 0.00819 -0.00096 0.01089 -0.00083
Oa1z 0.03120 0.01002 0.01475 0.00048 0.01705 0.00000
Oa2o 0.00438 0.00752 0.01311 0.00048 0.00142 0.00248
Oa2z 0.00547 0.00668 0.01311 0.00382 0.00331 0.00165
Oboo 0.01450 0.00835 0.03851 -0.00335 0.01847 -0.00827
Oboz 0.01615 0.01336 0.03851 -0.00717 0.02083 -0.00993
Obmo 0.01943 0.01503 0.06801 0.00000 0.03078 -0.00744
Obmz 0.02217 0.01837 0.04916 0.01052 0.02936 0.00993
Ocoo 0.00958 0.00668 0.01229 -0.00143 0.00426 -0.00248
Ocoz 0.01368 0.00668 0.01721 -0.00382 0.00710 -0.00331
Ocmo 0.01341 0.00668 0.01475 0.00191 0.00568 0.00083
Ocmz 0.01040 0.01086 0.00983 0.00191 0.00189 -0.00331
Odoo 0.01040 0.01420 0.01393 0.00574 -0.00616 0.00000
Odoz 0.01998 0.01169 0.01885 0.00143 -0.00616 0.00248
Odmo 0.01095 0.02004 0.03114 0.00335 -0.00900 -0.01324
Odmz 0.01916 0.02422 0.02868 0.01052 -0.01989 -0.01654

loop_
_atom_site_label
_atom_site_fract_x
_atom_site_fract_y
_atom_site_fract_z
_atom_site_type_symbol
_atom_site_attached_hydrogens
Si1oo 0.00800 0.15770 0.10420 Si 0
Al1oz 0.00280 0.16350 0.61190 Al 0
Al1mo 0.00040 0.81480 0.11940 Al 0
Si1mz 0.00520 0.81780 0.61160 Si 0
Al2oo 0.68820 0.11230 0.15950 Al 0
Si2oz 0.67640 0.10520 0.65720 Si 0
Si2mo 0.67540 0.88130 0.18060 Si 0
Al2mz 0.68380 0.87490 0.67720 Al 0
Caooo 0.26590 0.98610 0.08690 Ca 0
Cazoo 0.26810 0.03040 0.54500 Ca 0
Caoio 0.77350 0.53530 0.54220 Ca 0
Cazio 0.76370 0.50300 0.07700 Ca 0
Oa1o 0.00710 0.12440 -0.00940 O 0
Oa1z 0.00110 0.12530 0.49020 O 0
Oa2o 0.57430 0.98930 0.13910 O 0
Oa2z 0.57280 -0.00940 0.63820 O 0
Oboo 0.82260 0.09880 0.09220 O 0
Oboz 0.79940 0.10050 0.59340 O 0
Obmo 0.80720 0.85550 0.12660 O 0
Obmz 0.82470 0.85530 0.61700 O 0
Ocoo 0.01240 0.27830 0.13560 O 0
Ocoz 0.01410 0.29350 0.64850 O 0
Ocmo 0.00760 0.68000 0.10720 O 0
Ocmz 0.00830 0.69210 0.60010 O 0
Odoo 0.19190 0.10660 0.18550 O 0
Odoz 0.20420 0.10340 0.69260 O 0
Odmo 0.19730 0.86840 0.22070 O 0
Odmz 0.18640 0.86290 0.70830 O 0

loop_
_cod_changelog_entry_id
_cod_changelog_entry_author
_cod_changelog_entry_date
_cod_changelog_entry_text
1
;cod-tools version 3.8.0
Id: cif_guess_AMCSD_atom_types 9581 2023-05-17 12:35:41Z saulius
;
2023-05-23T09:15:00+03:00
;Derived atom types and hydrogen counts
from atom names that follow the AMCSD naming convention
(Wat == water, O-H == hydroxyl).
;
